data_2311928
loop_
_publ_author_name
'Wang, Ai'
'Englert, Ulli'

_publ_section_title
;
 N-H...X (X = Cl and Br) hydrogen bonds in three isomorphous
 3,5-dichloropyridinium salts.
;
_journal_coeditor_code YP3141
_journal_issue 'Pt 10'
_journal_name_full 'Acta crystallographica. Section C, Structural chemistry'
_journal_page_first 803
_journal_page_last 809
_journal_paper_doi 10.1107/S2053229617013201
_journal_volume 73
_journal_year 2017
_chemical_formula_iupac '(C5 H4 Cl2 N)2 [Zn Cl4]'
_chemical_formula_moiety '2(C5 H4 Cl2 N +), Cl4 Zn 2-'
_chemical_formula_sum 'C10 H8 Cl8 N2 Zn'
_chemical_formula_weight 505.15
_chemical_name_common a
_chemical_name_systematic
;
3,5-Dichloropyridinium tetrachloridozincate(II)
;
_space_group_crystal_system triclinic
_space_group_IT_number 2
_space_group_name_Hall '-P 1'
_space_group_name_H-M_alt 'P -1'
_atom_sites_solution_hydrogens mixed
_audit_creation_method SHELXL-2014/7
_cell_angle_alpha 85.5267(9)
_cell_angle_beta 79.0539(10)
_cell_angle_gamma 80.1701(10)
_cell_formula_units_Z 4
_cell_length_a 8.6181(6)
_cell_length_b 12.8068(9)
_cell_length_c 16.7622(12)
_cell_measurement_reflns_used 9898
_cell_measurement_temperature 100(2)
_cell_measurement_theta_max 30.58
_cell_measurement_theta_min 2.53
_cell_volume 1787.7(2)
_computing_cell_refinement
;
SAINT-Plus (Bruker, 2009)
;
_computing_data_collection
;
SMART (Bruker, 2001)
;
_computing_data_reduction
;
SAINT-Plus (Bruker, 2009)
;
_computing_structure_refinement
;
SHELXL2014 (Sheldrick, 2015)
;
_computing_structure_solution
;
SHELXS97 (Sheldrick, 2008)
;
_diffrn_ambient_temperature 100(2)
_diffrn_measured_fraction_theta_full 1.000
_diffrn_measured_fraction_theta_max 0.913
_diffrn_measurement_device_type 'Bruker D8 goniometer with APEX CCD detector'
_diffrn_measurement_method '\w scans'
_diffrn_radiation_monochromator 'multilayer optics'
_diffrn_radiation_type MoK\a
_diffrn_radiation_wavelength 0.71073
_diffrn_reflns_av_R_equivalents 0.0303
_diffrn_reflns_limit_h_max 12
_diffrn_reflns_limit_h_min -12
_diffrn_reflns_limit_k_max 17
_diffrn_reflns_limit_k_min -18
_diffrn_reflns_limit_l_max 22
_diffrn_reflns_limit_l_min -23
_diffrn_reflns_number 27232
_diffrn_reflns_theta_full 25.242
_diffrn_reflns_theta_max 30.798
_diffrn_reflns_theta_min 1.239
_exptl_absorpt_coefficient_mu 2.560
_exptl_absorpt_correction_T_max 0.7461
_exptl_absorpt_correction_T_min 0.5504
_exptl_absorpt_correction_type multi-scan
_exptl_absorpt_process_details
;
(SADABS; Bruker, 2008)
;
_exptl_crystal_colour colourless
_exptl_crystal_density_diffrn 1.877
_exptl_crystal_description block
_exptl_crystal_F_000 992
_exptl_crystal_size_max 0.220
_exptl_crystal_size_mid 0.170
_exptl_crystal_size_min 0.150
_refine_diff_density_max 0.658
_refine_diff_density_min -0.811
_refine_ls_extinction_method none
_refine_ls_goodness_of_fit_ref 1.011
_refine_ls_hydrogen_treatment mixed
_refine_ls_matrix_type full
_refine_ls_number_parameters 391
_refine_ls_number_reflns 10232
_refine_ls_number_restraints 4
_refine_ls_restrained_S_all 1.011
_refine_ls_R_factor_all 0.0341
_refine_ls_R_factor_gt 0.0286
_refine_ls_shift/su_max 0.001
_refine_ls_shift/su_mean 0.000
_refine_ls_structure_factor_coef Fsqd
_refine_ls_weighting_details 'w=1/[\s^2^(Fo^2^)+(0.0375P)^2^+0.4860P] where P=(Fo^2^+2Fc^2^)/3'
_refine_ls_weighting_scheme calc
_refine_ls_wR_factor_gt 0.0719
_refine_ls_wR_factor_ref 0.0745
_reflns_number_gt 8944
_reflns_number_total 10232
_reflns_threshold_expression 'I > 2\s(I)'
_cod_data_source_file yp3141sup1.cif
_cod_data_source_block a
_cod_database_code 2311928
_shelx_space_group_comment
;
The symmetry employed for this shelxl refinement is uniquely defined
by the following loop, which should always be used as a source of
symmetry information in preference to the above space-group names.
They are only intended as comments.
;
_shelx_estimated_absorpt_t_min 0.603
_shelx_estimated_absorpt_t_max 0.700

loop_
_space_group_symop_operation_xyz
'x, y, z'
'-x, -y, -z'

loop_
_atom_site_type_symbol
_atom_site_label
_atom_site_fract_x
_atom_site_fract_y
_atom_site_fract_z
_atom_site_U_iso_or_equiv
_atom_site_adp_type
_atom_site_calc_flag
_atom_site_occupancy
Zn Zn1 0.04124(2) 0.78927(2) 0.39906(2) 0.01146(5) Uani d 1
Cl Cl9 0.26668(5) 0.86528(4) 0.39903(3) 0.01472(9) Uani d 1
Cl Cl10 -0.14829(5) 0.85629(3) 0.50523(3) 0.01354(8) Uani d 1
Cl Cl11 0.09664(5) 0.61035(3) 0.41480(3) 0.01247(8) Uani d 1
Cl Cl12 -0.03922(5) 0.84000(3) 0.27916(2) 0.01314(8) Uani d 1
Zn Zn2 0.36013(2) 0.29703(2) 0.14760(2) 0.01090(5) Uani d 1
Cl Cl13 0.59505(5) 0.36103(3) 0.14726(2) 0.01451(9) Uani d 1
Cl Cl14 0.17331(5) 0.35504(3) 0.25770(2) 0.01274(8) Uani d 1
Cl Cl15 0.41474(5) 0.11842(3) 0.15994(3) 0.01330(8) Uani d 1
Cl Cl16 0.27101(5) 0.35377(3) 0.03059(2) 0.01191(8) Uani d 1
Cl Cl1 0.26683(5) 0.88582(4) 0.02446(3) 0.01907(9) Uani d 1
Cl Cl2 0.86632(5) 0.86925(4) 0.08192(3) 0.01723(9) Uani d 1
N N1 0.44948(19) 0.86663(12) 0.22309(9) 0.0150(3) Uani d 1
H H1 0.412(3) 0.8646(17) 0.2745(10) 0.018 Uiso d 1
C C1 0.3442(2) 0.87317(14) 0.17271(11) 0.0152(3) Uani d 1
H H1A 0.2333 0.8754 0.1935 0.018 Uiso calc 1
C C2 0.4009(2) 0.87664(13) 0.08998(11) 0.0137(3) Uani d 1
C C3 0.5630(2) 0.87447(13) 0.05965(11) 0.0125(3) Uani d 1
H H3A 0.6026 0.8764 0.0028 0.015 Uiso calc 1
C C4 0.6650(2) 0.86933(14) 0.11513(11) 0.0126(3) Uani d 1
C C5 0.6072(2) 0.86510(14) 0.19792(11) 0.0151(3) Uani d 1
H H5 0.6771 0.8612 0.2359 0.018 Uiso calc 1
Cl Cl3 0.48206(6) 0.91805(5) 0.62077(3) 0.03215(13) Uani d 1
Cl Cl4 0.01348(6) 0.85565(4) 0.87638(3) 0.02460(11) Uani d 1
N N2 0.02787(19) 0.90136(12) 0.64179(10) 0.0156(3) Uani d 1
H H2 -0.035(2) 0.9035(18) 0.6090(12) 0.019 Uiso d 1
C C6 0.1787(2) 0.91230(14) 0.61020(11) 0.0164(4) Uani d 1
H H6 0.2105 0.9249 0.5533 0.020 Uiso calc 1
C C7 0.2875(2) 0.90490(15) 0.66191(12) 0.0168(4) Uani d 1
C C8 0.2407(2) 0.88611(14) 0.74520(11) 0.0155(3) Uani d 1
H H8 0.3152 0.8799 0.7811 0.019 Uiso calc 1
C C9 0.0816(2) 0.87680(14) 0.77386(11) 0.0145(3) Uani d 1
C C10 -0.0261(2) 0.88468(14) 0.72147(11) 0.0147(3) Uani d 1
H H10 -0.1351 0.8785 0.7413 0.018 Uiso calc 1
Cl Cl5 0.58818(5) 0.38973(4) -0.23486(3) 0.01754(9) Uani d 1
Cl Cl6 1.16900(6) 0.41530(4) -0.16871(3) 0.02303(10) Uani d 1
N N3 0.7563(2) 0.38242(12) -0.03267(10) 0.0157(3) Uani d 1
H H3 0.719(3) 0.3781(17) 0.0183(10) 0.019 Uiso d 1
C C11 0.6548(2) 0.38432(14) -0.08452(12) 0.0156(4) Uani d 1
H H11 0.5447 0.3810 -0.0651 0.019 Uiso calc 1
C C12 0.7146(2) 0.39120(13) -0.16679(11) 0.0133(3) Uani d 1
C C13 0.8745(2) 0.39961(14) -0.19524(11) 0.0136(3) Uani d 1
H H13 0.9160 0.4046 -0.2519 0.016 Uiso calc 1
C C14 0.9714(2) 0.40048(14) -0.13817(11) 0.0146(3) Uani d 1
C C15 0.9111(2) 0.39063(14) -0.05576(11) 0.0157(4) Uani d 1
H H15 0.9780 0.3897 -0.0166 0.019 Uiso calc 1
Cl Cl7 0.81474(5) 0.36432(4) 0.36786(3) 0.02234(10) Uani d 1
Cl Cl8 0.34307(6) 0.35201(4) 0.63139(3) 0.02176(10) Uani d 1
N N4 0.35093(19) 0.37563(13) 0.39696(10) 0.0164(3) Uani d 1
H H4 0.284(2) 0.3783(17) 0.3626(12) 0.020 Uiso d 1
C C16 0.5047(2) 0.37287(15) 0.36260(11) 0.0168(4) Uani d 1
H H16 0.5360 0.3760 0.3051 0.020 Uiso calc 1
C C17 0.6175(2) 0.36545(14) 0.41234(11) 0.0151(3) Uani d 1
C C18 0.5707(2) 0.35942(14) 0.49646(11) 0.0149(3) Uani d 1
H H18 0.6470 0.3544 0.5313 0.018 Uiso calc 1
C C19 0.4098(2) 0.36094(14) 0.52803(11) 0.0131(3) Uani d 1
C C20 0.2979(2) 0.37024(14) 0.47730(11) 0.0141(3) Uani d 1
H H20 0.1872 0.3727 0.4989 0.017 Uiso calc 1

loop_
_atom_site_aniso_label
_atom_site_aniso_U_11
_atom_site_aniso_U_22
_atom_site_aniso_U_33
_atom_site_aniso_U_12
_atom_site_aniso_U_13
_atom_site_aniso_U_23
Zn1 0.01202(10) 0.01198(10) 0.00960(10) -0.00156(7) -0.00063(7) 0.00023(7)
Cl9 0.01479(19) 0.0199(2) 0.00991(19) -0.00718(16) 0.00090(15) -0.00166(15)
Cl10 0.01211(19) 0.0162(2) 0.01127(19) -0.00156(15) 0.00111(14) -0.00354(15)
Cl11 0.01197(18) 0.01097(18) 0.01310(19) -0.00017(14) -0.00071(14) 0.00035(14)
Cl12 0.01343(19) 0.01568(19) 0.01026(19) -0.00194(15) -0.00345(14) 0.00205(15)
Zn2 0.01249(10) 0.01006(10) 0.00948(10) -0.00175(7) -0.00050(7) -0.00001(7)
Cl13 0.0154(2) 0.0198(2) 0.00902(19) -0.00795(16) 0.00117(15) -0.00195(15)
Cl14 0.01179(18) 0.01463(19) 0.01057(19) -0.00144(14) 0.00104(14) -0.00206(15)
Cl15 0.01467(19) 0.00950(18) 0.0150(2) -0.00072(14) -0.00224(15) 0.00025(14)
Cl16 0.01421(19) 0.01203(18) 0.00923(18) -0.00133(14) -0.00293(14) 0.00136(14)
Cl1 0.0155(2) 0.0210(2) 0.0219(2) -0.00470(16) -0.00650(17) 0.00312(17)
Cl2 0.01146(19) 0.0251(2) 0.0139(2) -0.00222(16) -0.00096(15) 0.00228(17)
N1 0.0198(8) 0.0122(7) 0.0105(7) -0.0024(6) 0.0028(6) 0.0011(6)
C1 0.0138(8) 0.0105(8) 0.0190(9) -0.0025(6) 0.0023(7) 0.0015(7)
C2 0.0157(8) 0.0077(7) 0.0176(9) -0.0013(6) -0.0033(7) 0.0000(6)
C3 0.0155(8) 0.0097(8) 0.0110(8) -0.0015(6) 0.0004(6) -0.0002(6)
C4 0.0126(8) 0.0116(8) 0.0122(8) -0.0018(6) 0.0011(6) -0.0005(6)
C5 0.0190(9) 0.0126(8) 0.0135(9) -0.0021(7) -0.0029(7) 0.0008(6)
Cl3 0.0155(2) 0.0511(3) 0.0268(3) -0.0098(2) 0.00344(19) 0.0089(2)
Cl4 0.0206(2) 0.0403(3) 0.0112(2) -0.0064(2) 0.00051(17) 0.00352(19)
N2 0.0190(8) 0.0153(7) 0.0140(8) -0.0025(6) -0.0068(6) -0.0002(6)
C6 0.0208(9) 0.0140(8) 0.0115(8) -0.0006(7) 0.0011(7) 0.0012(6)
C7 0.0129(8) 0.0185(9) 0.0168(9) -0.0029(7) 0.0019(7) 0.0022(7)
C8 0.0151(8) 0.0167(9) 0.0146(9) -0.0027(7) -0.0031(7) 0.0012(7)
C9 0.0169(9) 0.0147(8) 0.0109(8) -0.0031(7) 0.0003(6) 0.0008(6)
C10 0.0139(8) 0.0142(8) 0.0152(9) -0.0024(6) -0.0005(7) -0.0003(7)
Cl5 0.0165(2) 0.0171(2) 0.0200(2) -0.00340(16) -0.00535(17) -0.00050(17)
Cl6 0.0148(2) 0.0381(3) 0.0162(2) -0.00791(19) -0.00123(17) 0.00305(19)
N3 0.0218(8) 0.0134(7) 0.0101(7) -0.0040(6) 0.0023(6) -0.0001(6)
C11 0.0172(9) 0.0097(8) 0.0183(9) -0.0025(6) 0.0016(7) -0.0015(7)
C12 0.0146(8) 0.0088(8) 0.0167(9) -0.0017(6) -0.0032(7) -0.0004(6)
C13 0.0163(8) 0.0109(8) 0.0125(8) -0.0011(6) -0.0012(6) 0.0000(6)
C14 0.0128(8) 0.0142(8) 0.0153(9) -0.0016(6) 0.0004(7) 0.0000(7)
C15 0.0186(9) 0.0137(8) 0.0142(9) -0.0020(7) -0.0021(7) -0.0003(7)
Cl7 0.0132(2) 0.0240(2) 0.0256(2) -0.00157(17) 0.00490(17) 0.00111(19)
Cl8 0.0210(2) 0.0317(3) 0.0108(2) -0.00418(19) 0.00029(17) 0.00184(18)
N4 0.0171(8) 0.0184(8) 0.0141(8) -0.0019(6) -0.0058(6) 0.0013(6)
C16 0.0182(9) 0.0160(9) 0.0132(9) 0.0009(7) 0.0012(7) -0.0006(7)
C17 0.0123(8) 0.0141(8) 0.0166(9) -0.0010(6) 0.0010(7) 0.0016(7)
C18 0.0137(8) 0.0154(8) 0.0154(9) -0.0020(7) -0.0036(7) 0.0022(7)
C19 0.0147(8) 0.0131(8) 0.0106(8) -0.0018(6) -0.0007(6) 0.0007(6)
C20 0.0133(8) 0.0129(8) 0.0152(9) -0.0025(6) -0.0002(7) 0.0005(6)

loop_
_atom_type_symbol
_atom_type_description
_atom_type_scat_dispersion_real
_atom_type_scat_dispersion_imag
_atom_type_scat_source
C C 0.0033 0.0016 'International Tables Vol C Tables 4.2.6.8 and 6.1.1.4'
H H 0.0000 0.0000 'International Tables Vol C Tables 4.2.6.8 and 6.1.1.4'
N N 0.0061 0.0033 'International Tables Vol C Tables 4.2.6.8 and 6.1.1.4'
Cl Cl 0.1484 0.1585 'International Tables Vol C Tables 4.2.6.8 and 6.1.1.4'
Zn Zn 0.2839 1.4301 'International Tables Vol C Tables 4.2.6.8 and 6.1.1.4'

loop_
_geom_angle_atom_site_label_1
_geom_angle_atom_site_label_2
_geom_angle_atom_site_label_3
_geom_angle
_geom_angle_publ_flag
Cl12 Zn1 Cl11 111.420(17) y
Cl12 Zn1 Cl10 110.664(18) y
Cl11 Zn1 Cl10 110.214(17) y
Cl12 Zn1 Cl9 106.721(17) y
Cl11 Zn1 Cl9 110.837(17) y
Cl10 Zn1 Cl9 106.835(17) y
Cl15 Zn2 Cl16 112.014(17) y
Cl15 Zn2 Cl14 108.093(17) y
Cl16 Zn2 Cl14 110.582(17) y
Cl15 Zn2 Cl13 107.358(17) y
Cl16 Zn2 Cl13 108.789(17) y
Cl14 Zn2 Cl13 109.945(17) y
C1 N1 C5 123.88(16) ?
C1 N1 H1 117.2(15) ?
C5 N1 H1 118.9(15) ?
N1 C1 C2 118.41(16) ?
N1 C1 H1A 120.8 ?
C2 C1 H1A 120.8 ?
C1 C2 C3 120.78(17) ?
C1 C2 Cl1 118.93(14) ?
C3 C2 Cl1 120.29(14) ?
C4 C3 C2 117.85(16) ?
C4 C3 H3A 121.1 ?
C2 C3 H3A 121.1 ?
C5 C4 C3 120.92(16) ?
C5 C4 Cl2 118.72(14) ?
C3 C4 Cl2 120.36(13) ?
N1 C5 C4 118.16(17) ?
N1 C5 H5 120.9 ?
C4 C5 H5 120.9 ?
C6 N2 C10 123.99(17) ?
C6 N2 H2 117.0(16) ?
C10 N2 H2 119.0(16) ?
N2 C6 C7 118.61(17) ?
N2 C6 H6 120.7 ?
C7 C6 H6 120.7 ?
C6 C7 C8 120.61(17) ?
C6 C7 Cl3 118.40(14) ?
C8 C7 Cl3 120.98(15) ?
C9 C8 C7 117.63(17) ?
C9 C8 H8 121.2 ?
C7 C8 H8 121.2 ?
C10 C9 C8 121.15(17) ?
C10 C9 Cl4 118.38(14) ?
C8 C9 Cl4 120.47(14) ?
N2 C10 C9 118.01(17) ?
N2 C10 H10 121.0 ?
C9 C10 H10 121.0 ?
C15 N3 C11 123.98(16) ?
C15 N3 H3 118.0(15) ?
C11 N3 H3 118.0(15) ?
N3 C11 C12 118.21(17) ?
N3 C11 H11 120.9 ?
C12 C11 H11 120.9 ?
C11 C12 C13 120.92(17) ?
C11 C12 Cl5 119.22(14) ?
C13 C12 Cl5 119.86(14) ?
C14 C13 C12 117.74(16) ?
C14 C13 H13 121.1 ?
C12 C13 H13 121.1 ?
C15 C14 C13 120.82(17) ?
C15 C14 Cl6 118.79(14) ?
C13 C14 Cl6 120.39(14) ?
N3 C15 C14 118.28(17) ?
N3 C15 H15 120.9 ?
C14 C15 H15 120.9 ?
C16 N4 C20 124.11(17) ?
C16 N4 H4 115.3(15) ?
C20 N4 H4 120.5(15) ?
N4 C16 C17 118.76(17) ?
N4 C16 H16 120.6 ?
C17 C16 H16 120.6 ?
C16 C17 C18 120.15(16) ?
C16 C17 Cl7 118.59(14) ?
C18 C17 Cl7 121.27(14) ?
C19 C18 C17 118.11(17) ?
C19 C18 H18 120.9 ?
C17 C18 H18 120.9 ?
C18 C19 C20 120.99(17) ?
C18 C19 Cl8 120.83(14) ?
C20 C19 Cl8 118.18(14) ?
N4 C20 C19 117.86(16) ?
N4 C20 H20 121.1 ?
C19 C20 H20 121.1 ?

loop_
_geom_bond_atom_site_label_1
_geom_bond_atom_site_label_2
_geom_bond_distance
_geom_bond_publ_flag
Zn1 Cl12 2.2615(5) y
Zn1 Cl11 2.2646(5) y
Zn1 Cl10 2.2863(5) y
Zn1 Cl9 2.3168(5) y
Zn2 Cl15 2.2566(5) y
Zn2 Cl16 2.2636(5) y
Zn2 Cl14 2.2863(5) y
Zn2 Cl13 2.3091(5) y
Cl1 C2 1.7237(19) ?
Cl2 C4 1.7181(18) ?
N1 C1 1.340(2) ?
N1 C5 1.341(2) ?
N1 H1 0.860(15) ?
C1 C2 1.380(3) ?
C1 H1A 0.9500 ?
C2 C3 1.389(2) ?
C3 C4 1.387(2) ?
C3 H3A 0.9500 ?
C4 C5 1.383(2) ?
C5 H5 0.9500 ?
Cl3 C7 1.7186(19) ?
Cl4 C9 1.7234(18) ?
N2 C6 1.333(2) ?
N2 C10 1.341(2) ?
N2 H2 0.841(15) ?
C6 C7 1.381(3) ?
C6 H6 0.9500 ?
C7 C8 1.392(3) ?
C8 C9 1.386(2) ?
C8 H8 0.9500 ?
C9 C10 1.381(3) ?
C10 H10 0.9500 ?
Cl5 C12 1.7236(19) ?
Cl6 C14 1.7211(18) ?
N3 C15 1.336(2) ?
N3 C11 1.341(2) ?
N3 H3 0.854(15) ?
C11 C12 1.379(3) ?
C11 H11 0.9500 ?
C12 C13 1.390(2) ?
C13 C14 1.386(3) ?
C13 H13 0.9500 ?
C14 C15 1.385(2) ?
C15 H15 0.9500 ?
Cl7 C17 1.7199(18) ?
Cl8 C19 1.7201(18) ?
N4 C16 1.337(2) ?
N4 C20 1.338(2) ?
N4 H4 0.886(15) ?
C16 C17 1.383(3) ?
C16 H16 0.9500 ?
C17 C18 1.391(3) ?
C18 C19 1.385(2) ?
C18 H18 0.9500 ?
C19 C20 1.387(2) ?
C20 H20 0.9500 ?

loop_
_geom_hbond_atom_site_label_D
_geom_hbond_atom_site_label_H
_geom_hbond_atom_site_label_A
_geom_hbond_distance_DH
_geom_hbond_distance_HA
_geom_hbond_distance_DA
_geom_hbond_angle_DHA
N1 H1 Cl9 0.860(15) 2.222(16) 3.0686(16) 168(2)
N2 H2 Cl10 0.841(15) 2.311(17) 3.1150(16) 160(2)
N3 H3 Cl13 0.854(15) 2.234(16) 3.0842(16) 173(2)
N4 H4 Cl14 0.886(15) 2.214(16) 3.0744(17) 164(2)
